data_4506121
loop_
_publ_author_name
'Cai, Zhengguo'
'Shen, Zhongliang'
'Zhou, Xiaoyuan'
'Jordan, Richard F.'

_publ_section_title
;
 Enhancement of Chain Growth and Chain Transfer Rates in Ethylene
 Polymerization by (Phosphine-sulfonate)PdMe Catalysts by Binding of
 B(C6F5)3to the Sulfonate Group
;
_journal_issue 6
_journal_name_full 'ACS Catalysis'
_journal_page_first 1187
_journal_paper_doi 10.1021/cs300147c
_journal_volume 2
_journal_year 2012
_chemical_formula_sum 'C58 H61 B F15 O4 P Pd S'
_chemical_formula_weight 1287.31
_chemical_name_systematic
; 
 ? 
;
_space_group_IT_number 15
_symmetry_space_group_name_Hall '-C 2yc'
_symmetry_space_group_name_H-M 'C 1 2/c 1'
_atom_sites_solution_hydrogens geom
_atom_sites_solution_primary direct
_atom_sites_solution_secondary difmap
_audit_creation_method SHELXL-97
_cell_angle_alpha 90.00
_cell_angle_beta 100.456(5)
_cell_angle_gamma 90.00
_cell_formula_units_Z 8
_cell_length_a 36.529(7)
_cell_length_b 13.210(2)
_cell_length_c 24.939(5)
_cell_measurement_reflns_used 1024
_cell_measurement_temperature 100(2)
_cell_measurement_theta_max 28.30
_cell_measurement_theta_min 1.13
_cell_volume 11834(4)
_computing_structure_refinement 'SHELXL-97 (Sheldrick, 2008)'
_computing_structure_solution 'SHELXS-97 (Sheldrick, 2008)'
_diffrn_ambient_temperature 100(2)
_diffrn_measured_fraction_theta_full 0.988
_diffrn_measured_fraction_theta_max 0.988
_diffrn_radiation_monochromator graphite
_diffrn_radiation_source 'fine-focus sealed tube'
_diffrn_radiation_type MoK\a
_diffrn_radiation_wavelength 0.71073
_diffrn_reflns_av_R_equivalents 0.0388
_diffrn_reflns_av_sigmaI/netI 0.0433
_diffrn_reflns_limit_h_max 47
_diffrn_reflns_limit_h_min -48
_diffrn_reflns_limit_k_max 17
_diffrn_reflns_limit_k_min -17
_diffrn_reflns_limit_l_max 33
_diffrn_reflns_limit_l_min -33
_diffrn_reflns_number 70820
_diffrn_reflns_theta_full 28.30
_diffrn_reflns_theta_max 28.30
_diffrn_reflns_theta_min 1.13
_exptl_absorpt_coefficient_mu 0.468
_exptl_absorpt_correction_T_max 1.00
_exptl_absorpt_correction_T_min 0.893
_exptl_absorpt_correction_type multi-scan
_exptl_absorpt_process_details
;
absorption corrections were made based on correspondance of
equivalent intensities usingprogram SADABS (G. Sheldrick, Bruker 
Analytical X-ray Systems, Madison, WI)
;
_exptl_crystal_density_diffrn 1.445
_exptl_crystal_density_method 'not measured'
_exptl_crystal_F_000 5264
_exptl_crystal_size_max 0.20
_exptl_crystal_size_mid 0.20
_exptl_crystal_size_min 0.16
_refine_diff_density_max 0.678
_refine_diff_density_min -0.475
_refine_diff_density_rms 0.064
_refine_ls_extinction_method none
_refine_ls_goodness_of_fit_ref 0.955
_refine_ls_hydrogen_treatment constr
_refine_ls_matrix_type full
_refine_ls_number_parameters 746
_refine_ls_number_reflns 14534
_refine_ls_number_restraints 0
_refine_ls_restrained_S_all 0.955
_refine_ls_R_factor_all 0.0455
_refine_ls_R_factor_gt 0.0342
_refine_ls_shift/su_max 0.000
_refine_ls_shift/su_mean 0.000
_refine_ls_structure_factor_coef Fsqd
_refine_ls_weighting_details 'calc w=1/[\s^2^(Fo^2^)+(0.0415P)^2^+0.0000P] where P=(Fo^2^+2Fc^2^)/3'
_refine_ls_weighting_scheme calc
_refine_ls_wR_factor_gt 0.0778
_refine_ls_wR_factor_ref 0.0808
_reflns_number_gt 11515
_reflns_number_total 14534
_reflns_threshold_expression >2sigma(I)
_cod_data_source_file cs300147c_si_004.cif
_cod_data_source_block cai05x_compound_6b
_cod_original_cell_volume 11835(4)
_cod_original_sg_symbol_H-M C2/c
_cod_database_code 4506121

loop_
_symmetry_equiv_pos_as_xyz
'x, y, z'
'-x, y, -z+1/2'
'x+1/2, y+1/2, z'
'-x+1/2, y+1/2, -z+1/2'
'-x, -y, -z'
'x, -y, z-1/2'
'-x+1/2, -y+1/2, -z'
'x+1/2, -y+1/2, z-1/2'

loop_
_atom_site_label
_atom_site_type_symbol
_atom_site_fract_x
_atom_site_fract_y
_atom_site_fract_z
_atom_site_U_iso_or_equiv
_atom_site_adp_type
_atom_site_occupancy
_atom_site_symmetry_multiplicity
_atom_site_calc_flag
_atom_site_refinement_flags
B1 B 0.14777(6) 0.27297(16) 0.23716(9) 0.0210(4) Uani 1 1 d .
C1 C 0.13113(5) -0.00604(14) 0.24129(7) 0.0203(4) Uani 1 1 d .
C2 C 0.15440(5) -0.03988(15) 0.28802(8) 0.0247(4) Uani 1 1 d .
H2 H 0.1557 -0.0036 0.3212 0.030 Uiso 1 1 calc R
C3 C 0.17573(5) -0.12610(15) 0.28676(8) 0.0284(5) Uani 1 1 d .
H3 H 0.1916 -0.1482 0.3191 0.034 Uiso 1 1 calc R
C4 C 0.17421(5) -0.18039(15) 0.23912(8) 0.0265(4) Uani 1 1 d .
C5 C 0.15072(5) -0.14607(14) 0.19255(8) 0.0236(4) Uani 1 1 d .
H5 H 0.1494 -0.1835 0.1597 0.028 Uiso 1 1 calc R
C6 C 0.12901(5) -0.05909(14) 0.19180(7) 0.0204(4) Uani 1 1 d .
C7 C 0.19746(6) -0.27304(16) 0.23571(9) 0.0356(5) Uani 1 1 d .
H7A H 0.2081 -0.2962 0.2726 0.053 Uiso 1 1 calc R
H7B H 0.2176 -0.2567 0.2160 0.053 Uiso 1 1 calc R
H7C H 0.1819 -0.3267 0.2163 0.053 Uiso 1 1 calc R
C8 C 0.09092(5) -0.14596(14) 0.09419(8) 0.0218(4) Uani 1 1 d .
C9 C 0.06677(5) -0.20977(14) 0.11599(8) 0.0245(4) Uani 1 1 d .
H9 H 0.0559 -0.1872 0.1457 0.029 Uiso 1 1 calc R
C10 C 0.05852(5) -0.30527(15) 0.09471(8) 0.0263(4) Uani 1 1 d .
C11 C 0.07412(5) -0.33419(15) 0.04997(8) 0.0274(4) Uani 1 1 d .
H11 H 0.0684 -0.3994 0.0347 0.033 Uiso 1 1 calc R
C12 C 0.09763(5) -0.27226(15) 0.02665(8) 0.0249(4) Uani 1 1 d .
C13 C 0.10618(5) -0.17686(15) 0.05037(8) 0.0239(4) Uani 1 1 d .
H13 H 0.1227 -0.1332 0.0360 0.029 Uiso 1 1 calc R
C14 C 0.03325(6) -0.37874(15) 0.11911(9) 0.0325(5) Uani 1 1 d .
C15 C 0.00052(6) -0.40907(18) 0.07545(11) 0.0443(6) Uani 1 1 d .
H15A H -0.0161 -0.4538 0.0913 0.067 Uiso 1 1 calc R
H15B H 0.0097 -0.4446 0.0460 0.067 Uiso 1 1 calc R
H15C H -0.0132 -0.3483 0.0608 0.067 Uiso 1 1 calc R
C16 C 0.05599(6) -0.47224(18) 0.13999(10) 0.0410(6) Uani 1 1 d .
H16A H 0.0406 -0.5186 0.1570 0.062 Uiso 1 1 calc R
H16B H 0.0777 -0.4518 0.1669 0.062 Uiso 1 1 calc R
H16C H 0.0643 -0.5064 0.1094 0.062 Uiso 1 1 calc R
C17 C 0.01834(7) -0.33199(18) 0.16714(11) 0.0517(7) Uani 1 1 d .
H17A H 0.0042 -0.2705 0.1550 0.078 Uiso 1 1 calc R
H17B H 0.0392 -0.3149 0.1963 0.078 Uiso 1 1 calc R
H17C H 0.0020 -0.3807 0.1809 0.078 Uiso 1 1 calc R
C18 C 0.11537(6) -0.30302(16) -0.02211(8) 0.0310(5) Uani 1 1 d .
C19 C 0.15723(6) -0.31929(19) -0.00201(9) 0.0420(6) Uani 1 1 d .
H19A H 0.1684 -0.2566 0.0145 0.063 Uiso 1 1 calc R
H19B H 0.1690 -0.3380 -0.0329 0.063 Uiso 1 1 calc R
H19C H 0.1609 -0.3736 0.0252 0.063 Uiso 1 1 calc R
C20 C 0.10955(7) -0.21829(17) -0.06468(9) 0.0397(6) Uani 1 1 d .
H20A H 0.1249 -0.1599 -0.0509 0.060 Uiso 1 1 calc R
H20B H 0.0833 -0.1983 -0.0720 0.060 Uiso 1 1 calc R
H20C H 0.1167 -0.2424 -0.0985 0.060 Uiso 1 1 calc R
C21 C 0.09836(7) -0.40046(17) -0.04914(9) 0.0434(6) Uani 1 1 d .
H21A H 0.1099 -0.4162 -0.0807 0.065 Uiso 1 1 calc R
H21B H 0.0715 -0.3912 -0.0611 0.065 Uiso 1 1 calc R
H21C H 0.1028 -0.4563 -0.0229 0.065 Uiso 1 1 calc R
C22 C 0.13150(5) 0.03909(13) 0.08809(7) 0.0202(4) Uani 1 1 d .
C23 C 0.11583(5) 0.09366(14) 0.04211(8) 0.0228(4) Uani 1 1 d .
H23 H 0.0899 0.1084 0.0358 0.027 Uiso 1 1 calc R
C24 C 0.13745(5) 0.12706(14) 0.00516(8) 0.0239(4) Uani 1 1 d .
C25 C 0.17564(5) 0.10837(15) 0.01770(8) 0.0253(4) Uani 1 1 d .
H25 H 0.1909 0.1325 -0.0066 0.030 Uiso 1 1 calc R
C26 C 0.19246(5) 0.05615(14) 0.06404(8) 0.0233(4) Uani 1 1 d .
C27 C 0.16976(5) 0.02142(14) 0.09941(8) 0.0214(4) Uani 1 1 d .
H27 H 0.1804 -0.0145 0.1314 0.026 Uiso 1 1 calc R
C28 C 0.12011(6) 0.17371(16) -0.04997(8) 0.0301(5) Uani 1 1 d .
C29 C 0.08007(6) 0.20715(17) -0.05197(9) 0.0354(5) Uani 1 1 d .
H29A H 0.0706 0.2385 -0.0874 0.053 Uiso 1 1 calc R
H29B H 0.0791 0.2563 -0.0228 0.053 Uiso 1 1 calc R
H29C H 0.0647 0.1482 -0.0470 0.053 Uiso 1 1 calc R
C30 C 0.12064(7) 0.0906(2) -0.09299(9) 0.0502(7) Uani 1 1 d .
H30A H 0.1055 0.0331 -0.0850 0.075 Uiso 1 1 calc R
H30B H 0.1463 0.0683 -0.0921 0.075 Uiso 1 1 calc R
H30C H 0.1104 0.1176 -0.1292 0.075 Uiso 1 1 calc R
C31 C 0.14229(7) 0.2653(2) -0.06374(10) 0.0507(7) Uani 1 1 d .
H31A H 0.1312 0.2910 -0.0999 0.076 Uiso 1 1 calc R
H31B H 0.1681 0.2451 -0.0636 0.076 Uiso 1 1 calc R
H31C H 0.1418 0.3185 -0.0365 0.076 Uiso 1 1 calc R
C32 C 0.23456(5) 0.03696(16) 0.07436(9) 0.0293(5) Uani 1 1 d .
C33 C 0.24516(6) -0.0163(2) 0.02521(10) 0.0472(6) Uani 1 1 d .
H33A H 0.2316 -0.0804 0.0189 0.071 Uiso 1 1 calc R
H33B H 0.2720 -0.0298 0.0322 0.071 Uiso 1 1 calc R
H33C H 0.2387 0.0270 -0.0071 0.071 Uiso 1 1 calc R
C34 C 0.25476(6) 0.13899(19) 0.08428(13) 0.0578(8) Uani 1 1 d .
H34A H 0.2480 0.1819 0.0520 0.087 Uiso 1 1 calc R
H34B H 0.2817 0.1277 0.0914 0.087 Uiso 1 1 calc R
H34C H 0.2475 0.1725 0.1158 0.087 Uiso 1 1 calc R
C35 C 0.24704(6) -0.02989(18) 0.12444(9) 0.0372(5) Uani 1 1 d .
H35A H 0.2415 0.0042 0.1569 0.056 Uiso 1 1 calc R
H35B H 0.2739 -0.0421 0.1290 0.056 Uiso 1 1 calc R
H35C H 0.2338 -0.0946 0.1195 0.056 Uiso 1 1 calc R
C36 C 0.02753(5) 0.01756(17) 0.05817(8) 0.0316(5) Uani 1 1 d .
H36A H 0.0066 -0.0288 0.0583 0.047 Uiso 1 1 calc R
H36B H 0.0466 -0.0159 0.0414 0.047 Uiso 1 1 calc R
H36C H 0.0187 0.0784 0.0373 0.047 Uiso 1 1 calc R
C37 C -0.02373(8) 0.0994(3) 0.17378(12) 0.0670(9) Uani 1 1 d .
H37A H -0.0495 0.1250 0.1634 0.080 Uiso 1 1 calc R
H37B H -0.0133 0.1258 0.2105 0.080 Uiso 1 1 calc R
C38 C -0.02431(7) -0.0136(2) 0.17540(11) 0.0589(8) Uani 1 1 d .
H38A H -0.0352 -0.0398 0.1392 0.088 Uiso 1 1 calc R
H38B H -0.0393 -0.0361 0.2020 0.088 Uiso 1 1 calc R
H38C H 0.0012 -0.0391 0.1860 0.088 Uiso 1 1 calc R
C39 C -0.00102(7) 0.2451(2) 0.13424(12) 0.0604(8) Uani 1 1 d .
H39A H 0.0178 0.2710 0.1648 0.072 Uiso 1 1 calc R
H39B H -0.0255 0.2740 0.1377 0.072 Uiso 1 1 calc R
C40 C 0.00890(8) 0.2772(2) 0.08138(13) 0.0688(9) Uani 1 1 d .
H40A H 0.0338 0.2523 0.0791 0.103 Uiso 1 1 calc R
H40B H 0.0086 0.3513 0.0791 0.103 Uiso 1 1 calc R
H40C H -0.0092 0.2491 0.0512 0.103 Uiso 1 1 calc R
C41 C 0.18145(5) 0.22538(14) 0.28259(7) 0.0210(4) Uani 1 1 d .
C42 C 0.20407(5) 0.15000(14) 0.26742(8) 0.0223(4) Uani 1 1 d .
C43 C 0.23275(5) 0.10372(14) 0.30211(8) 0.0258(4) Uani 1 1 d .
C44 C 0.24029(5) 0.13292(15) 0.35598(8) 0.0285(4) Uani 1 1 d .
C45 C 0.21858(6) 0.20538(15) 0.37368(8) 0.0278(4) Uani 1 1 d .
C46 C 0.18995(5) 0.24949(14) 0.33757(8) 0.0241(4) Uani 1 1 d .
C47 C 0.16056(5) 0.31309(14) 0.18138(7) 0.0212(4) Uani 1 1 d .
C48 C 0.13382(5) 0.33359(14) 0.13607(8) 0.0242(4) Uani 1 1 d .
C49 C 0.14135(6) 0.37103(16) 0.08764(8) 0.0290(5) Uani 1 1 d .
C50 C 0.17750(6) 0.38800(16) 0.08225(8) 0.0302(5) Uani 1 1 d .
C51 C 0.20540(5) 0.36829(15) 0.12573(8) 0.0272(4) Uani 1 1 d .
C52 C 0.19660(5) 0.33362(14) 0.17397(8) 0.0240(4) Uani 1 1 d .
C53 C 0.12539(5) 0.36622(14) 0.26015(7) 0.0225(4) Uani 1 1 d .
C54 C 0.08839(5) 0.37030(15) 0.26598(8) 0.0254(4) Uani 1 1 d .
C55 C 0.07219(6) 0.45305(16) 0.28646(8) 0.0299(5) Uani 1 1 d .
C56 C 0.09291(6) 0.53791(15) 0.30177(9) 0.0315(5) Uani 1 1 d .
C57 C 0.12969(6) 0.53925(15) 0.29604(8) 0.0292(5) Uani 1 1 d .
C58 C 0.14467(5) 0.45563(15) 0.27561(8) 0.0249(4) Uani 1 1 d .
F1 F 0.19848(3) 0.11874(8) 0.21479(4) 0.0258(2) Uani 1 1 d .
F2 F 0.25385(3) 0.03333(8) 0.28364(5) 0.0326(3) Uani 1 1 d .
F3 F 0.26914(3) 0.09297(10) 0.39035(5) 0.0402(3) Uani 1 1 d .
F4 F 0.22545(3) 0.23430(9) 0.42628(5) 0.0385(3) Uani 1 1 d .
F5 F 0.17000(3) 0.31961(9) 0.35913(4) 0.0289(3) Uani 1 1 d .
F6 F 0.09732(3) 0.31865(9) 0.13799(5) 0.0293(3) Uani 1 1 d .
F7 F 0.11337(3) 0.39105(10) 0.04576(5) 0.0405(3) Uani 1 1 d .
F8 F 0.18564(4) 0.42352(10) 0.03550(5) 0.0432(3) Uani 1 1 d .
F9 F 0.24116(3) 0.38369(9) 0.12101(5) 0.0342(3) Uani 1 1 d .
F10 F 0.22587(3) 0.31999(9) 0.21482(5) 0.0294(3) Uani 1 1 d .
F11 F 0.06511(3) 0.29155(9) 0.25122(5) 0.0337(3) Uani 1 1 d .
F12 F 0.03608(3) 0.44980(10) 0.29157(6) 0.0426(3) Uani 1 1 d .
F13 F 0.07750(4) 0.61864(9) 0.32158(6) 0.0458(3) Uani 1 1 d .
F14 F 0.15052(4) 0.62160(9) 0.31128(5) 0.0412(3) Uani 1 1 d .
F15 F 0.18105(3) 0.46086(8) 0.27172(5) 0.0301(3) Uani 1 1 d .
O1 O -0.00260(4) 0.13419(13) 0.13694(7) 0.0437(4) Uani 1 1 d .
O2 O 0.06691(3) 0.08575(10) 0.22205(5) 0.0235(3) Uani 1 1 d .
O3 O 0.11019(4) 0.12822(10) 0.30525(5) 0.0260(3) Uani 1 1 d .
O4 O 0.12081(3) 0.18423(9) 0.21575(5) 0.0205(3) Uani 1 1 d .
P1 P 0.100375(13) -0.02344(4) 0.126569(19) 0.01973(10) Uani 1 1 d .
Pd1 Pd 0.049500(4) 0.056632(11) 0.135202(6) 0.02217(5) Uani 1 1 d .
S1 S 0.105191(13) 0.10429(4) 0.248571(19) 0.02090(10) Uani 1 1 d .

loop_
_atom_site_aniso_label
_atom_site_aniso_U_11
_atom_site_aniso_U_22
_atom_site_aniso_U_33
_atom_site_aniso_U_23
_atom_site_aniso_U_13
_atom_site_aniso_U_12
B1 0.0170(10) 0.0215(11) 0.0242(11) -0.0019(9) 0.0030(8) -0.0030(8)
C1 0.0182(9) 0.0212(10) 0.0228(10) 0.0010(8) 0.0071(7) -0.0034(7)
C2 0.0243(10) 0.0288(11) 0.0215(10) 0.0009(8) 0.0059(8) -0.0059(8)
C3 0.0233(10) 0.0335(12) 0.0274(11) 0.0089(9) 0.0015(8) -0.0034(9)
C4 0.0196(10) 0.0256(10) 0.0349(12) 0.0057(9) 0.0064(8) -0.0018(8)
C5 0.0198(10) 0.0262(10) 0.0257(10) -0.0006(8) 0.0063(8) -0.0023(8)
C6 0.0154(9) 0.0245(10) 0.0220(9) 0.0011(8) 0.0054(7) -0.0044(7)
C7 0.0276(11) 0.0321(12) 0.0463(14) 0.0044(10) 0.0047(10) 0.0054(9)
C8 0.0177(9) 0.0231(10) 0.0241(10) -0.0019(8) 0.0026(8) 0.0001(7)
C9 0.0211(10) 0.0260(10) 0.0274(10) -0.0006(8) 0.0071(8) 0.0002(8)
C10 0.0198(10) 0.0256(10) 0.0325(11) 0.0000(8) 0.0025(8) -0.0002(8)
C11 0.0263(11) 0.0224(10) 0.0313(11) -0.0031(8) -0.0005(9) 0.0018(8)
C12 0.0255(10) 0.0249(10) 0.0226(10) -0.0025(8) -0.0003(8) 0.0065(8)
C13 0.0208(10) 0.0268(10) 0.0240(10) 0.0004(8) 0.0040(8) -0.0008(8)
C14 0.0308(12) 0.0243(11) 0.0446(13) -0.0021(9) 0.0123(10) -0.0052(9)
C15 0.0318(13) 0.0344(13) 0.0658(17) -0.0009(12) 0.0061(12) -0.0066(10)
C16 0.0417(14) 0.0368(13) 0.0451(14) 0.0084(11) 0.0091(11) -0.0028(10)
C17 0.0568(16) 0.0383(14) 0.0710(19) -0.0095(13) 0.0406(14) -0.0166(12)
C18 0.0397(12) 0.0300(11) 0.0234(10) -0.0011(9) 0.0062(9) 0.0066(9)
C19 0.0453(14) 0.0505(15) 0.0340(13) 0.0010(11) 0.0173(11) 0.0172(12)
C20 0.0563(15) 0.0385(13) 0.0259(11) 0.0023(10) 0.0115(11) 0.0101(11)
C21 0.0643(17) 0.0361(13) 0.0309(12) -0.0090(10) 0.0116(12) 0.0038(12)
C22 0.0195(9) 0.0217(10) 0.0202(9) -0.0033(7) 0.0054(7) -0.0027(7)
C23 0.0172(9) 0.0265(10) 0.0243(10) -0.0027(8) 0.0026(8) 0.0000(8)
C24 0.0246(10) 0.0248(10) 0.0222(10) 0.0006(8) 0.0042(8) -0.0008(8)
C25 0.0246(10) 0.0288(11) 0.0246(10) 0.0019(8) 0.0101(8) -0.0013(8)
C26 0.0187(9) 0.0245(10) 0.0267(10) -0.0023(8) 0.0048(8) -0.0008(8)
C27 0.0205(9) 0.0220(10) 0.0216(10) -0.0008(8) 0.0036(8) -0.0004(7)
C28 0.0280(11) 0.0387(12) 0.0238(11) 0.0044(9) 0.0050(9) 0.0028(9)
C29 0.0307(12) 0.0454(14) 0.0290(11) 0.0079(10) 0.0023(9) 0.0070(10)
C30 0.0557(16) 0.0696(18) 0.0231(12) -0.0050(11) 0.0009(11) 0.0215(14)
C31 0.0389(14) 0.0662(18) 0.0453(15) 0.0291(13) 0.0034(11) -0.0037(12)
C32 0.0178(10) 0.0341(12) 0.0373(12) 0.0069(9) 0.0081(9) 0.0022(8)
C33 0.0340(13) 0.0695(18) 0.0434(14) 0.0140(13) 0.0210(11) 0.0204(12)
C34 0.0214(12) 0.0439(15) 0.104(2) 0.0165(15) 0.0007(13) -0.0064(11)
C35 0.0208(11) 0.0496(14) 0.0414(13) 0.0068(11) 0.0062(9) 0.0091(10)
C36 0.0213(10) 0.0459(13) 0.0258(11) -0.0056(9) -0.0003(8) -0.0009(9)
C37 0.0382(16) 0.111(3) 0.0549(18) 0.0029(18) 0.0162(13) 0.0209(16)
C38 0.0313(14) 0.105(3) 0.0433(16) 0.0008(16) 0.0153(12) -0.0167(15)
C39 0.0459(16) 0.0498(17) 0.075(2) -0.0279(15) -0.0170(14) 0.0225(13)
C40 0.0602(19) 0.0388(16) 0.095(3) -0.0013(16) -0.0194(17) 0.0043(14)
C41 0.0171(9) 0.0231(10) 0.0229(10) 0.0010(8) 0.0041(7) -0.0044(7)
C42 0.0195(9) 0.0235(10) 0.0244(10) -0.0014(8) 0.0053(8) -0.0047(8)
C43 0.0211(10) 0.0216(10) 0.0351(12) 0.0027(8) 0.0057(9) 0.0009(8)
C44 0.0244(10) 0.0264(11) 0.0315(11) 0.0057(9) -0.0029(9) 0.0001(8)
C45 0.0289(11) 0.0316(11) 0.0215(10) 0.0002(8) 0.0005(8) -0.0047(9)
C46 0.0235(10) 0.0237(10) 0.0264(10) 0.0000(8) 0.0083(8) -0.0028(8)
C47 0.0221(10) 0.0175(9) 0.0242(10) -0.0017(7) 0.0046(8) 0.0002(7)
C48 0.0203(10) 0.0222(10) 0.0302(11) -0.0019(8) 0.0050(8) -0.0003(8)
C49 0.0292(11) 0.0305(11) 0.0256(11) 0.0018(9) 0.0009(9) 0.0008(9)
C50 0.0365(12) 0.0302(12) 0.0255(11) 0.0021(9) 0.0103(9) -0.0047(9)
C51 0.0239(10) 0.0250(10) 0.0346(12) -0.0004(9) 0.0107(9) -0.0037(8)
C52 0.0223(10) 0.0211(10) 0.0278(10) -0.0005(8) 0.0026(8) -0.0018(8)
C53 0.0217(10) 0.0246(10) 0.0212(10) -0.0011(8) 0.0037(8) -0.0011(8)
C54 0.0222(10) 0.0247(10) 0.0285(11) -0.0045(8) 0.0025(8) -0.0012(8)
C55 0.0220(10) 0.0352(12) 0.0317(11) -0.0064(9) 0.0033(9) 0.0051(9)
C56 0.0348(12) 0.0280(11) 0.0322(12) -0.0074(9) 0.0077(9) 0.0066(9)
C57 0.0350(12) 0.0246(11) 0.0279(11) -0.0060(8) 0.0052(9) -0.0045(9)
C58 0.0216(10) 0.0292(11) 0.0243(10) 0.0003(8) 0.0052(8) -0.0006(8)
F1 0.0256(6) 0.0276(6) 0.0246(6) -0.0028(5) 0.0056(5) 0.0013(5)
F2 0.0264(6) 0.0294(6) 0.0415(7) 0.0004(5) 0.0051(5) 0.0075(5)
F3 0.0348(7) 0.0385(7) 0.0408(8) 0.0051(6) -0.0102(6) 0.0077(6)
F4 0.0456(8) 0.0422(7) 0.0237(6) -0.0006(5) -0.0041(5) 0.0044(6)
F5 0.0301(6) 0.0336(7) 0.0235(6) -0.0032(5) 0.0063(5) 0.0043(5)
F6 0.0184(6) 0.0365(7) 0.0322(6) 0.0045(5) 0.0022(5) 0.0009(5)
F7 0.0366(7) 0.0524(8) 0.0297(7) 0.0122(6) -0.0014(6) 0.0002(6)
F8 0.0476(8) 0.0542(8) 0.0296(7) 0.0103(6) 0.0121(6) -0.0102(7)
F9 0.0268(6) 0.0378(7) 0.0413(7) 0.0025(6) 0.0151(5) -0.0063(5)
F10 0.0196(6) 0.0348(7) 0.0328(6) 0.0054(5) 0.0026(5) -0.0034(5)
F11 0.0190(6) 0.0328(7) 0.0495(8) -0.0134(6) 0.0069(5) -0.0026(5)
F12 0.0241(6) 0.0444(8) 0.0608(9) -0.0171(7) 0.0118(6) 0.0041(6)
F13 0.0426(8) 0.0369(8) 0.0598(9) -0.0212(7) 0.0145(7) 0.0062(6)
F14 0.0448(8) 0.0291(7) 0.0523(8) -0.0165(6) 0.0157(6) -0.0088(6)
F15 0.0249(6) 0.0299(6) 0.0370(7) -0.0060(5) 0.0093(5) -0.0059(5)
O1 0.0236(8) 0.0522(10) 0.0559(11) -0.0155(8) 0.0085(7) 0.0077(7)
O2 0.0171(7) 0.0294(7) 0.0252(7) -0.0069(6) 0.0074(5) -0.0038(5)
O3 0.0240(7) 0.0332(8) 0.0224(7) -0.0053(6) 0.0088(6) -0.0046(6)
O4 0.0193(6) 0.0210(7) 0.0214(7) -0.0022(5) 0.0046(5) -0.0026(5)
P1 0.0167(2) 0.0231(2) 0.0200(2) -0.00154(19) 0.00490(19) -0.00142(19)
Pd1 0.01462(7) 0.02618(8) 0.02582(8) -0.00375(6) 0.00401(6) -0.00065(6)
S1 0.0183(2) 0.0246(2) 0.0210(2) -0.00333(19) 0.00670(18) -0.00345(18)

loop_
_atom_type_symbol
_atom_type_description
_atom_type_scat_dispersion_real
_atom_type_scat_dispersion_imag
_atom_type_scat_source
C C 0.0033 0.0016 'International Tables Vol C Tables 4.2.6.8 and 6.1.1.4'
H H 0.0000 0.0000 'International Tables Vol C Tables 4.2.6.8 and 6.1.1.4'
B B 0.0013 0.0007 'International Tables Vol C Tables 4.2.6.8 and 6.1.1.4'
O O 0.0106 0.0060 'International Tables Vol C Tables 4.2.6.8 and 6.1.1.4'
F F 0.0171 0.0103 'International Tables Vol C Tables 4.2.6.8 and 6.1.1.4'
P P 0.1023 0.0942 'International Tables Vol C Tables 4.2.6.8 and 6.1.1.4'
S S 0.1246 0.1234 'International Tables Vol C Tables 4.2.6.8 and 6.1.1.4'
Pd Pd -0.9988 1.0072 'International Tables Vol C Tables 4.2.6.8 and 6.1.1.4'

loop_
_geom_angle_atom_site_label_1
_geom_angle_atom_site_label_2
_geom_angle_atom_site_label_3
_geom_angle
O4 B1 C47 102.26(14)
O4 B1 C53 111.12(15)
C47 B1 C53 106.98(15)
O4 B1 C41 107.22(15)
C47 B1 C41 114.70(15)
C53 B1 C41 113.97(16)
C2 C1 C6 120.27(17)
C2 C1 S1 116.00(14)
C6 C1 S1 123.73(14)
C3 C2 C1 120.55(18)
C4 C3 C2 120.83(18)
C3 C4 C5 118.20(18)
C3 C4 C7 122.52(18)
C5 C4 C7 119.27(19)
C4 C5 C6 122.94(18)
C5 C6 C1 117.21(17)
C5 C6 P1 117.14(14)
C1 C6 P1 125.65(14)
C13 C8 C9 120.31(17)
C13 C8 P1 123.13(15)
C9 C8 P1 116.56(14)
C10 C9 C8 120.67(18)
C9 C10 C11 117.73(18)
C9 C10 C14 121.94(18)
C11 C10 C14 120.33(18)
C12 C11 C10 123.18(18)
C11 C12 C13 117.39(18)
C11 C12 C18 123.98(18)
C13 C12 C18 118.61(18)
C8 C13 C12 120.67(18)
C15 C14 C16 109.89(18)
C15 C14 C17 108.77(19)
C16 C14 C17 107.9(2)
C15 C14 C10 109.49(18)
C16 C14 C10 108.47(17)
C17 C14 C10 112.25(17)
C20 C18 C21 108.36(18)
C20 C18 C12 109.32(17)
C21 C18 C12 112.08(18)
C20 C18 C19 109.48(19)
C21 C18 C19 109.06(18)
C12 C18 C19 108.51(16)
C23 C22 C27 120.16(17)
C23 C22 P1 118.02(14)
C27 C22 P1 121.19(14)
C22 C23 C24 120.94(17)
C23 C24 C25 117.44(17)
C23 C24 C28 121.97(17)
C25 C24 C28 120.34(17)
C26 C25 C24 123.20(18)
C25 C26 C27 117.75(17)
C25 C26 C32 120.02(17)
C27 C26 C32 122.22(17)
C26 C27 C22 120.43(18)
C29 C28 C31 107.97(19)
C29 C28 C24 112.60(16)
C31 C28 C24 111.68(17)
C29 C28 C30 108.57(18)
C31 C28 C30 109.5(2)
C24 C28 C30 106.45(17)
C33 C32 C35 107.97(18)
C33 C32 C26 109.56(18)
C35 C32 C26 111.93(16)
C33 C32 C34 110.5(2)
C35 C32 C34 108.18(19)
C26 C32 C34 108.67(17)
O1 C37 C38 111.3(2)
O1 C39 C40 110.0(2)
C46 C41 C42 113.35(17)
C46 C41 B1 126.90(17)
C42 C41 B1 119.71(16)
F1 C42 C43 115.94(17)
F1 C42 C41 119.30(16)
C43 C42 C41 124.76(18)
F2 C43 C42 120.78(18)
F2 C43 C44 120.24(17)
C42 C43 C44 118.95(18)
F3 C44 C45 120.28(19)
F3 C44 C43 120.58(18)
C45 C44 C43 119.11(18)
F4 C45 C44 119.83(18)
F4 C45 C46 120.12(18)
C44 C45 C46 120.05(18)
F5 C46 C45 115.49(17)
F5 C46 C41 120.77(17)
C45 C46 C41 123.75(18)
C48 C47 C52 113.56(17)
C48 C47 B1 119.44(16)
C52 C47 B1 126.95(16)
F6 C48 C49 115.90(17)
F6 C48 C47 119.76(17)
C49 C48 C47 124.33(18)
F7 C49 C50 120.04(18)
F7 C49 C48 120.35(18)
C50 C49 C48 119.60(18)
F8 C50 C49 120.87(19)
F8 C50 C51 120.27(19)
C49 C50 C51 118.85(19)
F9 C51 C50 119.67(18)
F9 C51 C52 120.63(18)
C50 C51 C52 119.70(18)
F10 C52 C51 115.15(17)
F10 C52 C47 120.94(17)
C51 C52 C47 123.91(18)
C54 C53 C58 113.05(17)
C54 C53 B1 128.60(17)
C58 C53 B1 118.34(16)
F11 C54 C55 114.72(17)
F11 C54 C53 121.24(17)
C55 C54 C53 124.04(18)
F12 C55 C56 120.06(18)
F12 C55 C54 120.05(18)
C56 C55 C54 119.88(19)
F13 C56 C55 120.42(19)
F13 C56 C57 120.71(19)
C55 C56 C57 118.86(18)
F14 C57 C58 120.95(19)
F14 C57 C56 119.65(18)
C58 C57 C56 119.39(18)
F15 C58 C57 116.69(17)
F15 C58 C53 118.54(17)
C57 C58 C53 124.74(18)
C37 O1 C39 113.2(2)
C37 O1 Pd1 117.01(16)
C39 O1 Pd1 115.37(14)
S1 O2 Pd1 124.39(7)
S1 O4 B1 128.06(12)
C8 P1 C22 104.94(8)
C8 P1 C6 101.43(9)
C22 P1 C6 106.01(8)
C8 P1 Pd1 112.31(6)
C22 P1 Pd1 117.25(6)
C6 P1 Pd1 113.37(6)
C36 Pd1 O1 86.61(7)
C36 Pd1 O2 171.70(7)
O1 Pd1 O2 89.75(5)
C36 Pd1 P1 88.89(6)
O1 Pd1 P1 175.46(4)
O2 Pd1 P1 94.79(4)
O3 S1 O2 115.29(8)
O3 S1 O4 112.88(8)
O2 S1 O4 107.33(8)
O3 S1 C1 108.06(9)
O2 S1 C1 107.68(8)
O4 S1 C1 105.00(8)

loop_
_geom_bond_atom_site_label_1
_geom_bond_atom_site_label_2
_geom_bond_distance
B1 O4 1.561(2)
B1 C47 1.634(3)
B1 C53 1.639(3)
B1 C41 1.639(3)
C1 C2 1.386(3)
C1 C6 1.409(2)
C1 S1 1.7658(19)
C2 C3 1.384(3)
C3 C4 1.380(3)
C4 C5 1.389(3)
C4 C7 1.501(3)
C5 C6 1.394(3)
C6 P1 1.8289(19)
C8 C13 1.376(3)
C8 C9 1.399(3)
C8 P1 1.8137(19)
C9 C10 1.381(3)
C10 C11 1.395(3)
C10 C14 1.539(3)
C11 C12 1.388(3)
C12 C13 1.403(3)
C12 C18 1.533(3)
C14 C15 1.518(3)
C14 C16 1.527(3)
C14 C17 1.533(3)
C18 C20 1.531(3)
C18 C21 1.531(3)
C18 C19 1.535(3)
C22 C23 1.387(3)
C22 C27 1.395(2)
C22 P1 1.8143(19)
C23 C24 1.390(3)
C24 C25 1.395(3)
C24 C28 1.535(3)
C25 C26 1.390(3)
C26 C27 1.393(3)
C26 C32 1.533(3)
C28 C29 1.520(3)
C28 C31 1.530(3)
C28 C30 1.537(3)
C32 C33 1.523(3)
C32 C35 1.530(3)
C32 C34 1.535(3)
C36 Pd1 2.0104(19)
C37 O1 1.381(3)
C37 C38 1.493(4)
C39 O1 1.469(3)
C39 C40 1.491(4)
C41 C46 1.387(3)
C41 C42 1.389(3)
C42 F1 1.356(2)
C42 C43 1.375(3)
C43 F2 1.342(2)
C43 C44 1.377(3)
C44 F3 1.340(2)
C44 C45 1.366(3)
C45 F4 1.345(2)
C45 C46 1.379(3)
C46 F5 1.349(2)
C47 C48 1.380(3)
C47 C52 1.389(3)
C48 F6 1.357(2)
C48 C49 1.378(3)
C49 F7 1.348(2)
C49 C50 1.370(3)
C50 F8 1.339(2)
C50 C51 1.372(3)
C51 F9 1.348(2)
C51 C52 1.379(3)
C52 F10 1.349(2)
C53 C54 1.386(3)
C53 C58 1.393(3)
C54 F11 1.352(2)
C54 C55 1.384(3)
C55 F12 1.349(2)
C55 C56 1.368(3)
C56 F13 1.341(2)
C56 C57 1.377(3)
C57 F14 1.342(2)
C57 C58 1.371(3)
C58 F15 1.352(2)
O1 Pd1 2.1689(15)
O2 S1 1.4550(13)
O2 Pd1 2.1780(13)
O3 S1 1.4274(13)
O4 S1 1.5101(13)
P1 Pd1 2.1827(6)

loop_
_geom_torsion_atom_site_label_1
_geom_torsion_atom_site_label_2
_geom_torsion_atom_site_label_3
_geom_torsion_atom_site_label_4
_geom_torsion
C6 C1 C2 C3 -0.1(3)
S1 C1 C2 C3 179.54(14)
C1 C2 C3 C4 -0.3(3)
C2 C3 C4 C5 0.0(3)
C2 C3 C4 C7 178.70(18)
C3 C4 C5 C6 0.6(3)
C7 C4 C5 C6 -178.09(17)
C4 C5 C6 C1 -1.0(3)
C4 C5 C6 P1 178.75(14)
C2 C1 C6 C5 0.7(3)
S1 C1 C6 C5 -178.92(14)
C2 C1 C6 P1 -178.98(14)
S1 C1 C6 P1 1.4(2)
C13 C8 C9 C10 1.4(3)
P1 C8 C9 C10 -178.71(15)
C8 C9 C10 C11 -1.9(3)
C8 C9 C10 C14 177.67(18)
C9 C10 C11 C12 0.8(3)
C14 C10 C11 C12 -178.84(18)
C10 C11 C12 C13 1.0(3)
C10 C11 C12 C18 179.34(18)
C9 C8 C13 C12 0.4(3)
P1 C8 C13 C12 -179.47(14)
C11 C12 C13 C8 -1.6(3)
C18 C12 C13 C8 179.98(17)
C9 C10 C14 C15 122.4(2)
C11 C10 C14 C15 -58.0(2)
C9 C10 C14 C16 -117.6(2)
C11 C10 C14 C16 62.0(3)
C9 C10 C14 C17 1.5(3)
C11 C10 C14 C17 -178.9(2)
C11 C12 C18 C20 131.5(2)
C13 C12 C18 C20 -50.2(2)
C11 C12 C18 C21 11.3(3)
C13 C12 C18 C21 -170.35(18)
C11 C12 C18 C19 -109.2(2)
C13 C12 C18 C19 69.2(2)
C27 C22 C23 C24 3.4(3)
P1 C22 C23 C24 -167.67(15)
C22 C23 C24 C25 -3.4(3)
C22 C23 C24 C28 170.87(18)
C23 C24 C25 C26 1.8(3)
C28 C24 C25 C26 -172.54(18)
C24 C25 C26 C27 -0.2(3)
C24 C25 C26 C32 178.85(18)
C25 C26 C27 C22 0.0(3)
C32 C26 C27 C22 -178.97(18)
C23 C22 C27 C26 -1.6(3)
P1 C22 C27 C26 169.15(14)
C23 C24 C28 C29 17.0(3)
C25 C24 C28 C29 -168.85(19)
C23 C24 C28 C31 138.7(2)
C25 C24 C28 C31 -47.2(3)
C23 C24 C28 C30 -101.8(2)
C25 C24 C28 C30 72.3(2)
C25 C26 C32 C33 -54.9(2)
C27 C26 C32 C33 124.0(2)
C25 C26 C32 C35 -174.68(19)
C27 C26 C32 C35 4.3(3)
C25 C26 C32 C34 65.9(3)
C27 C26 C32 C34 -115.1(2)
O4 B1 C41 C46 -117.00(19)
C47 B1 C41 C46 130.21(19)
C53 B1 C41 C46 6.4(3)
O4 B1 C41 C42 60.5(2)
C47 B1 C41 C42 -52.3(2)
C53 B1 C41 C42 -176.10(16)
C46 C41 C42 F1 179.47(15)
B1 C41 C42 F1 1.7(3)
C46 C41 C42 C43 -1.3(3)
B1 C41 C42 C43 -179.07(17)
F1 C42 C43 F2 1.1(3)
C41 C42 C43 F2 -178.22(17)
F1 C42 C43 C44 179.09(16)
C41 C42 C43 C44 -0.2(3)
F2 C43 C44 F3 1.3(3)
C42 C43 C44 F3 -176.76(17)
F2 C43 C44 C45 179.43(18)
C42 C43 C44 C45 1.4(3)
F3 C44 C45 F4 -2.2(3)
C43 C44 C45 F4 179.60(18)
F3 C44 C45 C46 177.11(18)
C43 C44 C45 C46 -1.1(3)
F4 C45 C46 F5 -1.1(3)
C44 C45 C46 F5 179.53(17)
F4 C45 C46 C41 178.80(17)
C44 C45 C46 C41 -0.5(3)
C42 C41 C46 F5 -178.45(16)
B1 C41 C46 F5 -0.8(3)
C42 C41 C46 C45 1.6(3)
B1 C41 C46 C45 179.25(18)
O4 B1 C47 C48 50.1(2)
C53 B1 C47 C48 -66.8(2)
C41 B1 C47 C48 165.79(16)
O4 B1 C47 C52 -132.49(18)
C53 B1 C47 C52 110.6(2)
C41 B1 C47 C52 -16.8(3)
C52 C47 C48 F6 -178.84(16)
B1 C47 C48 F6 -1.1(3)
C52 C47 C48 C49 -0.1(3)
B1 C47 C48 C49 177.63(18)
F6 C48 C49 F7 0.3(3)
C47 C48 C49 F7 -178.49(18)
F6 C48 C49 C50 -179.81(18)
C47 C48 C49 C50 1.4(3)
F7 C49 C50 F8 -0.7(3)
C48 C49 C50 F8 179.42(18)
F7 C49 C50 C51 179.12(18)
C48 C49 C50 C51 -0.8(3)
F8 C50 C51 F9 -0.8(3)
C49 C50 C51 F9 179.42(18)
F8 C50 C51 C52 178.74(18)
C49 C50 C51 C52 -1.0(3)
F9 C51 C52 F10 1.8(3)
C50 C51 C52 F10 -177.72(17)
F9 C51 C52 C47 -177.98(17)
C50 C51 C52 C47 2.5(3)
C48 C47 C52 F10 178.38(16)
B1 C47 C52 F10 0.8(3)
C48 C47 C52 C51 -1.9(3)
B1 C47 C52 C51 -179.39(18)
O4 B1 C53 C54 5.3(3)
C47 B1 C53 C54 116.1(2)
C41 B1 C53 C54 -116.0(2)
O4 B1 C53 C58 -173.52(16)
C47 B1 C53 C58 -62.7(2)
C41 B1 C53 C58 65.2(2)
C58 C53 C54 F11 177.76(17)
B1 C53 C54 F11 -1.1(3)
C58 C53 C54 C55 -1.8(3)
B1 C53 C54 C55 179.37(19)
F11 C54 C55 F12 1.6(3)
C53 C54 C55 F12 -178.88(18)
F11 C54 C55 C56 -178.77(18)
C53 C54 C55 C56 0.8(3)
F12 C55 C56 F13 -0.5(3)
C54 C55 C56 F13 179.89(19)
F12 C55 C56 C57 -179.91(19)
C54 C55 C56 C57 0.4(3)
F13 C56 C57 F14 1.1(3)
C55 C56 C57 F14 -179.45(19)
F13 C56 C57 C58 -179.92(19)
C55 C56 C57 C58 -0.5(3)
F14 C57 C58 F15 0.0(3)
C56 C57 C58 F15 -179.01(18)
F14 C57 C58 C53 178.27(18)
C56 C57 C58 C53 -0.7(3)
C54 C53 C58 F15 -179.97(16)
B1 C53 C58 F15 -1.0(3)
C54 C53 C58 C57 1.7(3)
B1 C53 C58 C57 -179.27(19)
C38 C37 O1 C39 -179.6(2)
C38 C37 O1 Pd1 -41.7(3)
C40 C39 O1 C37 -158.4(2)
C40 C39 O1 Pd1 63.0(2)
C47 B1 O4 S1 167.76(11)
C53 B1 O4 S1 -78.39(18)
C41 B1 O4 S1 46.8(2)
C13 C8 P1 C22 0.76(18)
C9 C8 P1 C22 -179.15(14)
C13 C8 P1 C6 -109.43(17)
C9 C8 P1 C6 70.66(16)
C13 C8 P1 Pd1 129.21(15)
C9 C8 P1 Pd1 -50.70(16)
C23 C22 P1 C8 87.18(16)
C27 C22 P1 C8 -83.77(16)
C23 C22 P1 C6 -165.97(14)
C27 C22 P1 C6 23.09(17)
C23 C22 P1 Pd1 -38.23(16)
C27 C22 P1 Pd1 150.83(13)
C5 C6 P1 C8 29.67(16)
C1 C6 P1 C8 -150.62(16)
C5 C6 P1 C22 -79.70(15)
C1 C6 P1 C22 100.02(16)
C5 C6 P1 Pd1 150.28(12)
C1 C6 P1 Pd1 -30.00(17)
C37 O1 Pd1 C36 116.9(2)
C39 O1 Pd1 C36 -106.09(17)
C37 O1 Pd1 O2 -55.63(19)
C39 O1 Pd1 O2 81.37(16)
S1 O2 Pd1 O1 -146.52(10)
S1 O2 Pd1 P1 33.47(9)
C8 P1 Pd1 C36 -44.66(9)
C22 P1 Pd1 C36 77.00(9)
C6 P1 Pd1 C36 -158.91(9)
C8 P1 Pd1 O2 127.90(8)
C22 P1 Pd1 O2 -110.45(8)
C6 P1 Pd1 O2 13.65(7)
Pd1 O2 S1 O3 176.09(8)
Pd1 O2 S1 O4 49.37(11)
Pd1 O2 S1 C1 -63.21(11)
B1 O4 S1 O3 13.91(16)
B1 O4 S1 O2 142.04(14)
B1 O4 S1 C1 -103.57(15)
C2 C1 S1 O3 -8.12(16)
C6 C1 S1 O3 171.55(14)
C2 C1 S1 O2 -133.25(14)
C6 C1 S1 O2 46.42(17)
C2 C1 S1 O4 112.60(14)
C6 C1 S1 O4 -67.73(16)
